data_4321404
loop_
_publ_author_name
'Berthold Nock'
'Theodosia Maina'
'Achilleas Tsortos'
'Maria Pelecanou'
'Catherine P. Raptopoulou'
'Minas Papadopoulos'
'Hans-J\"urgen Pietzsch'
'Chariklia I. Stassinopoulou'
'Aris Terzis'
'Hartmut Spies'
'Georgios Nounesis'
'Efstratios Chiotellis'

_publ_section_title
;
 Glutathione Interaction with SNS/S Mixed-Ligand Complexes of
 Oxorhenium(V): Kinetic Aspects and Characterization of the Products
;
_journal_name_full 'Inorganic Chemistry'
_journal_page_first 4433
_journal_page_last 4441
_journal_paper_doi 10.1021/ic000350m
_journal_volume 39
_journal_year 2000
_chemical_formula_analytical ReO{[2,6-(CH2S)2NC5H3][SC6H5]}
_chemical_formula_sum 'C13 H12 N O Re S3'
_chemical_formula_weight 480.64
_chemical_name_systematic
; 
 ? 
;
_space_group_IT_number 14
_symmetry_cell_setting monoclinic
_symmetry_space_group_name_Hall '-P 2yab'
_symmetry_space_group_name_H-M 'P 1 21/a 1'
_atom_sites_solution_hydrogens geom
_atom_sites_solution_primary direct
_atom_sites_solution_secondary difmap
_audit_creation_method SHELXL
_cell_angle_alpha 90.00
_cell_angle_beta 101.37(4)
_cell_angle_gamma 90.00
_cell_formula_units_Z 8
_cell_length_a 12.50(2)
_cell_length_b 22.63(4)
_cell_length_c 10.49(2)
_cell_measurement_reflns_used 25
_cell_measurement_temperature 298
_cell_measurement_theta_max 11.4
_cell_measurement_theta_min 5.4
_cell_volume 2909(9)
_computing_cell_refinement 'Program LEAST (UCLA Crystallographic package, C.E.Strouse, 1994)'
_computing_data_collection 'Program COLLECT (UCLA Crystallographic package, C.E.Strouse, 1994)'
_computing_data_reduction 'Program REDUCE (UCLA Crystallographic package, C.E.Strouse, 1994)'
_computing_molecular_graphics ORTEP
_computing_structure_refinement 'SHELXL-93 (Sheldrick, 1993)'
_computing_structure_solution 'SHELXS-86 (Sheldrick, 1990)'
_diffrn_ambient_temperature 298
_diffrn_measurement_device 'Crystal Logic Dual Goniometer diffractometer'
_diffrn_measurement_method 'theta-2theta scans'
_diffrn_radiation_monochromator graphite
_diffrn_radiation_source 'fine-focus sealed tube'
_diffrn_radiation_type MoK\a
_diffrn_radiation_wavelength 0.71073
_diffrn_reflns_av_R_equivalents 0.0886
_diffrn_reflns_av_sigmaI/netI 0.0694
_diffrn_reflns_limit_h_max 13
_diffrn_reflns_limit_h_min -13
_diffrn_reflns_limit_k_max 25
_diffrn_reflns_limit_k_min 0
_diffrn_reflns_limit_l_max 0
_diffrn_reflns_limit_l_min -11
_diffrn_reflns_number 4410
_diffrn_reflns_theta_max 23.24
_diffrn_reflns_theta_min 1.80
_diffrn_standards_decay_% -3.0
_diffrn_standards_interval_count 97
_diffrn_standards_number 3
_exptl_absorpt_coefficient_mu 8.771
_exptl_crystal_colour red
_exptl_crystal_density_diffrn 2.194
_exptl_crystal_density_meas 2.17
_exptl_crystal_density_method 'floating method'
_exptl_crystal_description needle
_exptl_crystal_F_000 1824
_exptl_crystal_size_max 0.50
_exptl_crystal_size_mid 0.20
_exptl_crystal_size_min 0.10
_refine_diff_density_max 1.569
_refine_diff_density_min -0.754
_refine_diff_density_rms 0.242
_refine_ls_extinction_method none
_refine_ls_goodness_of_fit_all 1.044
_refine_ls_goodness_of_fit_obs 1.075
_refine_ls_matrix_type full
_refine_ls_number_parameters 351
_refine_ls_number_reflns 4065
_refine_ls_number_restraints 0
_refine_ls_restrained_S_all 1.073
_refine_ls_restrained_S_obs 1.075
_refine_ls_R_factor_all 0.0889
_refine_ls_R_factor_obs 0.0633
_refine_ls_shift/esd_max 0.002
_refine_ls_shift/esd_mean 0.000
_refine_ls_structure_factor_coef Fsqd
_refine_ls_weighting_details 'w=1/[\s^2^(Fo^2^)+(0.0375P)^2^+96.9845P] where P=(Fo^2^+2Fc^2^)/3'
_refine_ls_weighting_scheme calc
_refine_ls_wR_factor_all 0.1648
_refine_ls_wR_factor_obs 0.1421
_reflns_number_observed 3161
_reflns_number_total 4158
_reflns_observed_criterion >2sigma(I)
_cod_data_source_file ic000350m_2.cif
_cod_data_source_block shel93
_cod_depositor_comments
;
The following automatic conversions were performed:

'_refine_ls_weighting_scheme' value 'calc
w=1/[\s^2^(Fo^2^)+(0.0375P)^2^+96.9845P] where P=(Fo^2^+2Fc^2^)/3'
was changed to 'calc'. New tag '_refine_ls_weighting_details' was
created. The value of the new tag was set to
'w=1/[\s^2^(Fo^2^)+(0.0375P)^2^+96.9845P] where P=(Fo^2^+2Fc^2^)/3'.

Automatic conversion script
Id: cif_fix_values 3143 2015-03-26 13:38:13Z robertas 
;
_cod_original_cell_volume 2910(8)
_cod_database_code 4321404

loop_
_symmetry_equiv_pos_as_xyz
'x, y, z'
'x+1/2, -y+1/2, z'
'-x, -y, -z'
'-x-1/2, y-1/2, -z'

loop_
_atom_site_aniso_label
_atom_site_aniso_U_11
_atom_site_aniso_U_22
_atom_site_aniso_U_33
_atom_site_aniso_U_23
_atom_site_aniso_U_13
_atom_site_aniso_U_12
Re1 0.0445(4) 0.0479(5) 0.0511(5) 0.0000(4) 0.0108(3) 0.0003(3)
O1 0.058(9) 0.077(10) 0.062(9) -0.010(7) 0.005(7) -0.026(8)
N1 0.053(9) 0.056(10) 0.034(8) 0.003(7) 0.012(7) 0.014(8)
S1 0.054(3) 0.054(3) 0.052(3) 0.003(2) 0.017(2) 0.004(2)
S2 0.052(3) 0.063(3) 0.079(4) 0.001(3) 0.027(3) 0.001(3)
S3 0.061(3) 0.065(3) 0.081(4) 0.014(3) 0.029(3) 0.012(3)
C1 0.050(11) 0.031(9) 0.066(12) -0.003(9) 0.008(9) 0.020(8)
C2 0.041(10) 0.036(10) 0.061(12) -0.001(9) 0.004(9) -0.009(8)
C3 0.065(14) 0.054(13) 0.062(13) 0.008(11) -0.007(11) 0.004(11)
C4 0.093(17) 0.037(11) 0.054(13) 0.009(10) -0.008(12) -0.004(11)
C5 0.063(14) 0.067(16) 0.078(16) 0.014(13) -0.002(12) -0.023(12)
C6 0.037(10) 0.062(13) 0.049(11) 0.005(9) 0.007(8) -0.015(9)
C7 0.049(11) 0.058(12) 0.073(14) -0.006(10) 0.023(10) -0.026(10)
C8 0.066(13) 0.037(10) 0.062(12) 0.007(9) 0.032(10) -0.006(9)
C9 0.054(13) 0.048(12) 0.099(18) 0.015(12) -0.004(12) -0.001(10)
C10 0.051(14) 0.054(14) 0.132(23) 0.016(15) 0.026(14) -0.007(11)
C11 0.093(19) 0.051(13) 0.108(20) 0.018(14) 0.059(17) 0.007(13)
C12 0.095(20) 0.050(13) 0.080(17) 0.006(12) -0.004(14) 0.002(13)
C13 0.058(13) 0.055(13) 0.065(14) -0.019(11) 0.007(11) -0.005(10)
Re2 0.0434(4) 0.0410(4) 0.0490(4) 0.0021(3) 0.0112(3) 0.0006(3)
O11 0.039(6) 0.029(6) 0.059(8) -0.005(5) -0.001(5) -0.005(5)
N11 0.049(9) 0.050(9) 0.050(9) -0.002(7) 0.023(7) -0.001(7)
S11 0.053(3) 0.064(3) 0.054(3) 0.010(2) 0.013(2) 0.000(2)
S12 0.063(3) 0.049(3) 0.081(4) 0.014(3) 0.019(3) 0.012(3)
S13 0.048(3) 0.058(3) 0.066(3) 0.006(3) 0.016(2) 0.006(2)
C21 0.063(13) 0.065(14) 0.062(13) 0.012(11) 0.014(11) -0.009(11)
C22 0.052(12) 0.029(9) 0.065(12) -0.004(9) 0.008(10) -0.006(8)
C23 0.049(12) 0.066(14) 0.080(16) -0.003(12) 0.011(11) -0.011(11)
C24 0.041(12) 0.068(15) 0.119(21) -0.010(15) 0.010(13) -0.014(11)
C25 0.032(10) 0.064(14) 0.094(16) 0.021(12) 0.013(10) 0.005(9)
C26 0.059(12) 0.046(11) 0.051(11) -0.002(9) 0.028(9) -0.005(9)
C27 0.065(14) 0.045(11) 0.073(14) 0.021(10) 0.025(11) 0.008(10)
C28 0.046(11) 0.060(13) 0.058(12) -0.001(10) 0.018(9) 0.001(9)
C29 0.035(10) 0.050(12) 0.080(14) 0.006(10) 0.014(10) 0.001(9)
C30 0.039(11) 0.064(14) 0.073(14) 0.020(11) -0.001(10) -0.007(10)
C31 0.047(12) 0.097(19) 0.054(13) 0.032(13) 0.000(10) -0.031(12)
C32 0.044(12) 0.116(21) 0.036(11) -0.030(12) -0.005(9) 0.000(12)
C33 0.044(11) 0.049(12) 0.078(15) -0.005(10) 0.013(11) 0.004(9)

loop_
_atom_site_label
_atom_site_type_symbol
_atom_site_fract_x
_atom_site_fract_y
_atom_site_fract_z
_atom_site_U_iso_or_equiv
_atom_site_thermal_displace_type
_atom_site_occupancy
_atom_site_calc_flag
_atom_site_refinement_flags
_atom_site_disorder_group
Re1 Re 0.27631(6) 0.06899(3) 0.04399(8) 0.0476(3) Uani 1 d . .
O1 O 0.3729(11) 0.0828(7) 0.1792(14) 0.067(4) Uani 1 d . .
N1 N 0.2476(12) -0.0229(7) 0.0335(13) 0.047(4) Uani 1 d . .
S1 S 0.3518(4) 0.0481(2) -0.1308(5) 0.0525(12) Uani 1 d . .
S2 S 0.1063(4) 0.0675(3) 0.0921(6) 0.0628(14) Uani 1 d . .
S3 S 0.2189(5) 0.1593(3) -0.0425(6) 0.0667(15) Uani 1 d . .
C1 C 0.3733(15) -0.0302(7) -0.1152(19) 0.050(5) Uani 1 d . .
H1A H 0.3548(15) -0.0484(7) -0.2005(19) 0.064(42) Uiso 1 calc R .
H1B H 0.4499(15) -0.0379(7) -0.0807(19) 0.064(42) Uiso 1 calc R .
C2 C 0.3053(14) -0.0578(8) -0.0268(19) 0.047(4) Uani 1 d . .
C3 C 0.2963(18) -0.1194(9) -0.0179(21) 0.063(6) Uani 1 d . .
H3 H 0.3391(18) -0.1435(9) -0.0595(21) 0.118(58) Uiso 1 calc R .
C4 C 0.2267(20) -0.1445(9) 0.0500(20) 0.064(6) Uani 1 d . .
H4 H 0.2186(20) -0.1853(9) 0.0541(20) 0.118(58) Uiso 1 calc R .
C5 C 0.1697(19) -0.1072(11) 0.1111(24) 0.071(7) Uani 1 d . .
H5 H 0.1230(19) -0.1232(11) 0.1608(24) 0.118(58) Uiso 1 calc R .
C6 C 0.1769(14) -0.0473(9) 0.1040(18) 0.050(5) Uani 1 d . .
C7 C 0.1105(16) -0.0054(9) 0.1628(21) 0.058(5) Uani 1 d . .
H7A H 0.1401(16) -0.0026(9) 0.2553(21) 0.077(48) Uiso 1 calc R .
H7B H 0.0366(16) -0.0206(9) 0.1521(21) 0.077(48) Uiso 1 calc R .
C8 C 0.3168(17) 0.1915(8) -0.1237(20) 0.052(5) Uani 1 d . .
C9 C 0.4253(17) 0.2007(9) -0.0641(25) 0.070(6) Uani 1 d . .
H9 H 0.4523(17) 0.1847(9) 0.0175(25) 0.094(37) Uiso 1 calc R .
C10 C 0.4912(19) 0.2329(10) -0.1251(29) 0.078(7) Uani 1 d . .
H10 H 0.5642(19) 0.2375(10) -0.0858(29) 0.094(37) Uiso 1 calc R .
C11 C 0.4541(22) 0.2584(10) -0.2408(27) 0.079(7) Uani 1 d . .
H11 H 0.5005(22) 0.2817(10) -0.2787(27) 0.094(37) Uiso 1 calc R .
C12 C 0.3472(22) 0.2503(10) -0.3038(25) 0.078(7) Uani 1 d . .
H12 H 0.3220(22) 0.2672(10) -0.3849(25) 0.094(37) Uiso 1 calc R .
C13 C 0.2802(18) 0.2177(9) -0.2468(21) 0.060(5) Uani 1 d . .
H13 H 0.2083(18) 0.2121(9) -0.2892(21) 0.094(37) Uiso 1 calc R .
Re2 Re 0.09259(6) -0.12168(3) -0.35941(7) 0.0442(2) Uani 1 d . .
O11 O 0.1088(9) -0.0650(5) -0.2554(12) 0.044(3) Uani 1 d . .
N11 N -0.0784(12) -0.1385(7) -0.4060(14) 0.048(4) Uani 1 d . .
S11 S 0.0566(4) -0.0910(2) -0.5706(5) 0.0565(13) Uani 1 d . .
S12 S 0.0875(5) -0.2100(2) -0.2545(6) 0.0633(14) Uani 1 d . .
S13 S 0.2656(4) -0.1521(2) -0.3739(5) 0.0568(13) Uani 1 d . .
C21 C -0.0865(17) -0.0742(10) -0.5948(21) 0.063(6) Uani 1 d . .
H21A H -0.0954(17) -0.0322(10) -0.5810(21) 0.043(33) Uiso 1 calc R .
H21B H -0.1204(17) -0.0831(10) -0.6840(21) 0.043(33) Uiso 1 calc R .
C22 C -0.1426(15) -0.1077(7) -0.5064(19) 0.049(5) Uani 1 d . .
C23 C -0.2555(17) -0.1101(10) -0.5222(23) 0.065(6) Uani 1 d . .
H23 H -0.3002(17) -0.0894(10) -0.5887(23) 0.090(46) Uiso 1 calc R .
C24 C -0.2997(18) -0.1445(10) -0.4356(26) 0.077(7) Uani 1 d . .
H24 H -0.3750(18) -0.1460(10) -0.4430(26) 0.090(46) Uiso 1 calc R .
C25 C -0.2351(15) -0.1757(9) -0.3410(23) 0.063(6) Uani 1 d . .
H25 H -0.2667(15) -0.1993(9) -0.2858(23) 0.090(46) Uiso 1 calc R .
C26 C -0.1227(16) -0.1731(8) -0.3249(18) 0.050(5) Uani 1 d . .
C27 C -0.0488(17) -0.2087(9) -0.2238(21) 0.059(5) Uani 1 d . .
H27A H -0.0764(17) -0.2488(9) -0.2239(21) 0.121(72) Uiso 1 calc R .
H27B H -0.0480(17) -0.1918(9) -0.1387(21) 0.121(72) Uiso 1 calc R .
C28 C 0.3221(15) -0.1126(9) -0.4902(19) 0.053(5) Uani 1 d . .
C29 C 0.3160(15) -0.0521(9) -0.5038(21) 0.054(5) Uani 1 d . .
H29 H 0.2759(15) -0.0300(9) -0.4549(21) 0.049(23) Uiso 1 calc R .
C30 C 0.3689(15) -0.0247(10) -0.5891(21) 0.060(6) Uani 1 d . .
H30 H 0.3641(15) 0.0162(10) -0.5969(21) 0.049(23) Uiso 1 calc R .
C31 C 0.4301(17) -0.0557(12) -0.6653(20) 0.067(7) Uani 1 d . .
H31 H 0.4678(17) -0.0368(12) -0.7217(20) 0.049(23) Uiso 1 calc R .
C32 C 0.4303(16) -0.1151(12) -0.6509(19) 0.067(7) Uani 1 d . .
H32 H 0.4689(16) -0.1374(12) -0.7011(19) 0.049(23) Uiso 1 calc R .
C33 C 0.3779(15) -0.1442(9) -0.5681(21) 0.057(5) Uani 1 d . .
H33 H 0.3798(15) -0.1852(9) -0.5640(21) 0.049(23) Uiso 1 calc R .

loop_
_atom_type_symbol
_atom_type_description
_atom_type_scat_dispersion_real
_atom_type_scat_dispersion_imag
_atom_type_scat_source
C C 0.0033 0.0016 'International Tables Vol C Tables 4.2.6.8 and 6.1.1.4'
H H 0.0000 0.0000 'International Tables Vol C Tables 4.2.6.8 and 6.1.1.4'
N N 0.0061 0.0033 'International Tables Vol C Tables 4.2.6.8 and 6.1.1.4'
O O 0.0106 0.0060 'International Tables Vol C Tables 4.2.6.8 and 6.1.1.4'
S S 0.1246 0.1234 'International Tables Vol C Tables 4.2.6.8 and 6.1.1.4'
Re Re -1.0185 7.2310 'International Tables Vol C Tables 4.2.6.8 and 6.1.1.4'

loop_
_geom_angle_atom_site_label_1
_geom_angle_atom_site_label_2
_geom_angle_atom_site_label_3
_geom_angle
_geom_angle_site_symmetry_1
_geom_angle_site_symmetry_3
_geom_angle_publ_flag
O1 Re1 N1 108.1(6) . . ?
O1 Re1 S1 111.8(5) . . ?
N1 Re1 S1 81.2(4) . . ?
O1 Re1 S2 111.0(5) . . ?
N1 Re1 S2 80.8(4) . . ?
S1 Re1 S2 136.8(2) . . ?
O1 Re1 S3 106.3(6) . . ?
N1 Re1 S3 145.2(4) . . ?
S1 Re1 S3 90.8(2) . . ?
S2 Re1 S3 82.5(2) . . ?
C2 N1 C6 119.4(17) . . ?
C2 N1 Re1 120.9(12) . . ?
C6 N1 Re1 119.2(12) . . ?
C1 S1 Re1 102.1(7) . . ?
C7 S2 Re1 98.8(6) . . ?
C8 S3 Re1 111.3(7) . . ?
C2 C1 S1 111.8(12) . . ?
N1 C2 C3 120.4(19) . . ?
N1 C2 C1 118.5(15) . . ?
C3 C2 C1 120.8(18) . . ?
C4 C3 C2 121.3(22) . . ?
C5 C4 C3 116.3(20) . . ?
C4 C5 C6 123.5(22) . . ?
C5 C6 N1 119.0(20) . . ?
C5 C6 C7 124.6(19) . . ?
N1 C6 C7 116.3(17) . . ?
C6 C7 S2 112.8(14) . . ?
C9 C8 C13 117.4(18) . . ?
C9 C8 S3 123.1(17) . . ?
C13 C8 S3 118.7(16) . . ?
C10 C9 C8 119.8(22) . . ?
C11 C10 C9 121.8(23) . . ?
C10 C11 C12 120.3(22) . . ?
C13 C12 C11 119.3(23) . . ?
C12 C13 C8 121.3(21) . . ?
O11 Re2 N11 105.9(6) . . ?
O11 Re2 S11 112.1(4) . . ?
N11 Re2 S11 80.5(4) . . ?
O11 Re2 S12 111.6(4) . . ?
N11 Re2 S12 80.3(4) . . ?
S11 Re2 S12 135.6(2) . . ?
O11 Re2 S13 106.1(4) . . ?
N11 Re2 S13 147.5(4) . . ?
S11 Re2 S13 92.0(2) . . ?
S12 Re2 S13 83.5(2) . . ?
C26 N11 C22 121.6(16) . . ?
C26 N11 Re2 118.4(13) . . ?
C22 N11 Re2 119.4(12) . . ?
C21 S11 Re2 101.7(7) . . ?
C27 S12 Re2 100.9(6) . . ?
C28 S13 Re2 113.8(7) . . ?
C22 C21 S11 112.6(15) . . ?
N11 C22 C23 119.7(18) . . ?
N11 C22 C21 117.5(17) . . ?
C23 C22 C21 122.8(19) . . ?
C22 C23 C24 118.0(21) . . ?
C25 C24 C23 121.1(21) . . ?
C24 C25 C26 120.9(20) . . ?
N11 C26 C25 118.7(19) . . ?
N11 C26 C27 119.0(17) . . ?
C25 C26 C27 122.3(17) . . ?
C26 C27 S12 110.9(13) . . ?
C33 C28 C29 118.7(19) . . ?
C33 C28 S13 117.8(16) . . ?
C29 C28 S13 123.5(15) . . ?
C30 C29 C28 119.7(20) . . ?
C29 C30 C31 122.7(21) . . ?
C32 C31 C30 115.0(19) . . ?
C31 C32 C33 124.2(21) . . ?
C32 C33 C28 119.6(21) . . ?

loop_
_geom_bond_atom_site_label_1
_geom_bond_atom_site_label_2
_geom_bond_distance
_geom_bond_site_symmetry_2
_geom_bond_publ_flag
Re1 O1 1.701(13) . ?
Re1 N1 2.11(2) . ?
Re1 S1 2.272(6) . ?
Re1 S2 2.279(6) . ?
Re1 S3 2.294(7) . ?
N1 C2 1.31(2) . ?
N1 C6 1.37(2) . ?
S1 C1 1.80(2) . ?
S2 C7 1.81(2) . ?
S3 C8 1.78(2) . ?
C1 C2 1.51(3) . ?
C2 C3 1.40(3) . ?
C3 C4 1.35(3) . ?
C4 C5 1.34(3) . ?
C5 C6 1.36(3) . ?
C6 C7 1.47(3) . ?
C8 C9 1.39(3) . ?
C8 C13 1.41(3) . ?
C9 C10 1.35(3) . ?
C10 C11 1.34(3) . ?
C11 C12 1.38(3) . ?
C12 C13 1.34(3) . ?
Re2 O11 1.671(11) . ?
Re2 N11 2.13(2) . ?
Re2 S11 2.281(6) . ?
Re2 S12 2.289(6) . ?
Re2 S13 2.302(6) . ?
N11 C26 1.35(2) . ?
N11 C22 1.38(2) . ?
S11 C21 1.80(2) . ?
S12 C27 1.80(2) . ?
S13 C28 1.77(2) . ?
C21 C22 1.48(3) . ?
C22 C23 1.39(3) . ?
C23 C24 1.39(3) . ?
C24 C25 1.35(3) . ?
C25 C26 1.38(3) . ?
C26 C27 1.50(3) . ?
C28 C33 1.37(3) . ?
C28 C29 1.38(3) . ?
C29 C30 1.36(3) . ?
C30 C31 1.40(3) . ?
C31 C32 1.35(3) . ?
C32 C33 1.36(3) . ?
